data_1562820
loop_
_publ_author_name
'Xia, Zheng-Qiang'
'Wei, Qing'
'Chen, San-Ping'
'Feng, Xin-Ming'
'Xie, Gang'
'Qiao, Cheng-Fang'
'Zhang, Guo-Chun'
'Gao, Sheng-Li'

_publ_section_title
;
 Copper(II)--lanthanide(III) coordination polymers constructed from
 pyridine-2,5-dicarboxylic acid: Preparation, crystal structure and
 photoluminescence
;
_journal_name_full 'Journal of Solid State Chemistry'
_journal_page_first 489
_journal_page_last 498
_journal_paper_doi 10.1016/j.jssc.2012.08.028
_journal_volume 197
_journal_year 2013
_chemical_formula_moiety 'C42 H42 Cu3 N6 O36 Tb2, 4(H2 O)'
_chemical_formula_sum 'C42 H50 Cu3 N6 O40 Tb2'
_chemical_formula_weight 1787.34
_space_group_IT_number 2
_space_group_name_Hall '-P 1'
_space_group_name_H-M_alt 'P -1'
_symmetry_cell_setting triclinic
_symmetry_space_group_name_Hall '-P 1'
_symmetry_space_group_name_H-M 'P -1'
_atom_sites_solution_hydrogens geom
_atom_sites_solution_primary direct
_atom_sites_solution_secondary difmap
_audit_creation_method SHELXL-97
_cell_angle_alpha 72.6190(10)
_cell_angle_beta 76.2160(10)
_cell_angle_gamma 80.2090(10)
_cell_formula_units_Z 1
_cell_length_a 7.3865(4)
_cell_length_b 13.5657(8)
_cell_length_c 15.1709(9)
_cell_measurement_reflns_used 4468
_cell_measurement_temperature 273(2)
_cell_measurement_theta_max 28.40
_cell_measurement_theta_min 2.41
_cell_volume 1400.94(14)
_computing_cell_refinement 'Bruker SAINT'
_computing_data_collection 'Bruker APEX2'
_computing_data_reduction 'Bruker SAINT'
_computing_molecular_graphics 'Bruker SHELXTL'
_computing_publication_material 'Bruker SHELXTL'
_computing_structure_refinement 'SHELXL-97 (Sheldrick, 2008)'
_computing_structure_solution 'SHELXS-97 (Sheldrick, 2008)'
_diffrn_ambient_temperature 273(2)
_diffrn_measured_fraction_theta_full 0.982
_diffrn_measured_fraction_theta_max 0.982
_diffrn_measurement_device_type 'CCD area detector'
_diffrn_measurement_method 'phi and omega scans'
_diffrn_radiation_monochromator graphite
_diffrn_radiation_source 'fine-focus sealed tube'
_diffrn_radiation_type MoK\a
_diffrn_radiation_wavelength 0.71073
_diffrn_reflns_av_R_equivalents 0.0163
_diffrn_reflns_av_sigmaI/netI 0.0293
_diffrn_reflns_limit_h_max 8
_diffrn_reflns_limit_h_min -8
_diffrn_reflns_limit_k_max 16
_diffrn_reflns_limit_k_min -13
_diffrn_reflns_limit_l_max 17
_diffrn_reflns_limit_l_min -18
_diffrn_reflns_number 7053
_diffrn_reflns_theta_full 25.10
_diffrn_reflns_theta_max 25.10
_diffrn_reflns_theta_min 1.83
_diffrn_standards_number 0
_exptl_absorpt_coefficient_mu 3.731
_exptl_absorpt_correction_T_max 0.5532
_exptl_absorpt_correction_T_min 0.3909
_exptl_absorpt_correction_type empirical
_exptl_absorpt_process_details sadabs
_exptl_crystal_colour BLUE
_exptl_crystal_density_diffrn 2.119
_exptl_crystal_density_meas 2.119
_exptl_crystal_density_method 'not measured'
_exptl_crystal_description BLOCK
_exptl_crystal_F_000 881
_exptl_crystal_size_max 0.31
_exptl_crystal_size_mid 0.21
_exptl_crystal_size_min 0.18
_refine_diff_density_max 0.697
_refine_diff_density_min -0.710
_refine_diff_density_rms 0.103
_refine_ls_extinction_method none
_refine_ls_goodness_of_fit_ref 1.056
_refine_ls_hydrogen_treatment constr
_refine_ls_matrix_type full
_refine_ls_number_parameters 421
_refine_ls_number_reflns 4881
_refine_ls_number_restraints 18
_refine_ls_restrained_S_all 1.056
_refine_ls_R_factor_all 0.0265
_refine_ls_R_factor_gt 0.0234
_refine_ls_shift/su_max 0.002
_refine_ls_shift/su_mean 0.000
_refine_ls_structure_factor_coef Fsqd
_refine_ls_weighting_details 'calc w=1/[\s^2^(Fo^2^)+(0.0389P)^2^+0.0000P] where P=(Fo^2^+2Fc^2^)/3'
_refine_ls_weighting_scheme calc
_refine_ls_wR_factor_gt 0.0605
_refine_ls_wR_factor_ref 0.0621
_reflns_number_gt 4384
_reflns_number_total 4881
_reflns_threshold_expression >2sigma(I)
_cod_data_source_file JSSC-2013-197-489.cif
_cod_data_source_block xb2969m
_cod_depositor_comments
;
The following automatic conversions were performed:

data item '_symmetry_cell_setting' value 'Triclinic' was changed to
'triclinic' in accordance with the built-in table derived from the
CIF Core dictionary named 'cif_core.dic' version 2.4.5 last updated
on 2014-11-21.

Automatic conversion script
Id: cif_fix_values 8369 2020-08-20 11:38:08Z andrius 
;
_cod_original_sg_symbol_Hall '-P 1  '
_cod_original_sg_symbol_H-M 'P-1   '
_cod_database_code 1562820

loop_
_symmetry_equiv_pos_as_xyz
'x, y, z'
'-x, -y, -z'

loop_
_atom_site_label
_atom_site_type_symbol
_atom_site_fract_x
_atom_site_fract_y
_atom_site_fract_z
_atom_site_U_iso_or_equiv
_atom_site_adp_type
_atom_site_occupancy
_atom_site_symmetry_multiplicity
_atom_site_calc_flag
_atom_site_refinement_flags
_atom_site_disorder_assembly
_atom_site_disorder_group
Tb1 Tb 0.46408(2) 1.054695(12) 0.190846(11) 0.02038(7) Uani 1 1 d . . .
Cu1 Cu 1.44755(5) 0.61031(3) 0.15361(3) 0.02202(10) Uani 1 1 d . . .
Cu2 Cu 0.5000 0.5000 0.5000 0.02484(14) Uani 1 2 d S . .
C1 C 1.2802(5) 0.5147(3) 0.3341(2) 0.0244(7) Uani 1 1 d . . .
C2 C 1.1704(4) 0.6206(3) 0.3108(2) 0.0225(7) Uani 1 1 d . . .
C3 C 1.0152(4) 0.6551(3) 0.3702(2) 0.0253(8) Uani 1 1 d . . .
H3 H 0.9749 0.6144 0.4310 0.030 Uiso 1 1 calc R . .
C4 C 0.9219(5) 0.7516(3) 0.3364(2) 0.0279(8) Uani 1 1 d . . .
H4 H 0.8137 0.7750 0.3737 0.033 Uiso 1 1 calc R . .
C5 C 0.9889(4) 0.8136(3) 0.2474(2) 0.0221(7) Uani 1 1 d . . .
C6 C 1.1470(4) 0.7743(3) 0.1939(2) 0.0252(8) Uani 1 1 d . . .
H6 H 1.1948 0.8154 0.1344 0.030 Uiso 1 1 calc R . .
C7 C 0.8941(5) 0.9184(3) 0.2018(3) 0.0265(8) Uani 1 1 d . . .
C8 C 0.4406(4) 1.3038(2) 0.0380(2) 0.0199(7) Uani 1 1 d . . .
C9 C 0.3368(4) 1.4109(2) 0.0186(2) 0.0195(7) Uani 1 1 d . . .
C10 C 0.2184(4) 1.4506(2) 0.0887(2) 0.0218(7) Uani 1 1 d . . .
H10 H 0.1999 1.4120 0.1515 0.026 Uiso 1 1 calc R . .
C11 C 0.1284(4) 1.5503(3) 0.0614(2) 0.0217(7) Uani 1 1 d . . .
H11 H 0.0490 1.5794 0.1068 0.026 Uiso 1 1 calc R . .
C12 C 0.1554(4) 1.6067(2) -0.0321(2) 0.0192(7) Uani 1 1 d . . .
C13 C 0.2784(4) 1.5615(2) -0.0977(2) 0.0205(7) Uani 1 1 d . . .
H13 H 0.2991 1.5986 -0.1610 0.025 Uiso 1 1 calc R . .
C14 C 0.0496(4) 1.7117(3) -0.0655(2) 0.0248(8) Uani 1 1 d . . .
C15 C 0.3480(5) 0.7241(3) 0.4481(2) 0.0241(7) Uani 1 1 d . . .
H15 H 0.4372 0.7333 0.3923 0.029 Uiso 1 1 calc R . .
C16 C 0.2179(5) 0.8084(3) 0.4641(2) 0.0283(8) Uani 1 1 d . . .
C17 C 0.0891(5) 0.7941(3) 0.5485(3) 0.0372(9) Uani 1 1 d . . .
H17 H -0.0004 0.8483 0.5601 0.045 Uiso 1 1 calc R . .
C18 C 0.0936(6) 0.6988(3) 0.6157(3) 0.0362(9) Uani 1 1 d . . .
H18 H 0.0130 0.6890 0.6742 0.043 Uiso 1 1 calc R . .
C19 C 0.2216(5) 0.6192(3) 0.5928(2) 0.0250(7) Uani 1 1 d . . .
C20 C 0.2324(5) 0.5100(3) 0.6573(2) 0.0261(8) Uani 1 1 d . . .
C21 C 0.2096(5) 0.9090(3) 0.3891(3) 0.0319(9) Uani 1 1 d . . .
N1 N 0.3465(4) 0.6320(2) 0.51049(19) 0.0225(6) Uani 1 1 d . . .
N2 N 1.2340(4) 0.6799(2) 0.22397(19) 0.0233(6) Uani 1 1 d . . .
N3 N 0.3681(4) 1.4658(2) -0.07240(19) 0.0191(6) Uani 1 1 d . . .
O1 O 0.0874(4) 1.7567(2) -0.15120(18) 0.0373(6) Uani 1 1 d . . .
O2 O -0.0715(3) 1.74508(19) -0.00427(17) 0.0315(6) Uani 1 1 d . . .
O3 O 0.5565(3) 1.28261(17) -0.03333(16) 0.0259(5) Uani 1 1 d . . .
O4 O 0.4104(3) 1.24366(18) 0.11722(16) 0.0270(5) Uani 1 1 d . . .
O5 O 0.9828(3) 0.9695(2) 0.1256(2) 0.0406(7) Uani 1 1 d . . .
O6 O 0.7317(3) 0.9448(2) 0.24202(18) 0.0335(6) Uani 1 1 d . . .
O7 O 1.4081(3) 0.49430(18) 0.26569(16) 0.0292(6) Uani 1 1 d . . .
O8 O 1.2478(4) 0.4556(2) 0.41367(17) 0.0383(7) Uani 1 1 d . . .
O9 O 0.3484(4) 0.9247(2) 0.32266(19) 0.0436(7) Uani 1 1 d . . .
O10 O 0.0599(4) 0.9678(2) 0.3951(2) 0.0553(9) Uani 1 1 d . . .
O11 O 0.3528(3) 0.44314(18) 0.62360(16) 0.0289(6) Uani 1 1 d . . .
O12 O 0.1292(4) 0.4899(2) 0.73501(17) 0.0365(6) Uani 1 1 d . . .
O13 O 1.6794(3) 0.69937(19) 0.17288(18) 0.0344(6) Uani 1 1 d D . .
H13B H 1.7200 0.6510 0.2157 0.052 Uiso 1 1 d RD . .
H13A H 1.7614 0.7024 0.1215 0.052 Uiso 1 1 d RD . .
O14 O 0.7078(3) 1.09091(19) 0.05871(17) 0.0343(6) Uani 1 1 d D . .
H14A H 0.8131 1.0616 0.0736 0.051 Uiso 1 1 d RD . .
H14B H 0.7136 1.1531 0.0232 0.051 Uiso 1 1 d RD . .
O15 O 0.2917(3) 1.08049(18) 0.06330(16) 0.0273(5) Uani 1 1 d D . .
H15B H 0.2126 1.0358 0.0847 0.041 Uiso 1 1 d RD . .
H15A H 0.2228 1.1380 0.0517 0.041 Uiso 1 1 d RD . .
O16 O 0.5039(3) 0.90413(19) 0.12997(17) 0.0331(6) Uani 1 1 d . . .
H16A H 0.5635 0.9071 0.0609 0.050 Uiso 1 1 d R . .
H16B H 0.5593 0.8438 0.1518 0.050 Uiso 1 1 d R . .
O17 O 0.5878(4) 1.1429(2) 0.2727(2) 0.0460(7) Uani 1 1 d D . .
H17A H 0.5140 1.1760 0.3120 0.069 Uiso 1 1 d RD . .
H17B H 0.6932 1.1658 0.2413 0.069 Uiso 1 1 d RD . .
O18 O 0.1631(3) 1.1226(2) 0.25272(18) 0.0413(7) Uani 1 1 d D . .
H18A H 0.0908 1.1630 0.2209 0.062 Uiso 1 1 d RD . .
H18B H 0.1054 1.0751 0.2943 0.062 Uiso 1 1 d RD . .
O19 O 0.6634(6) 0.9330(3) 0.4585(3) 0.0900(14) Uani 1 1 d D . .
H19A H 0.6382 0.9549 0.5078 0.135 Uiso 1 1 d RD . .
H19B H 0.7749 0.9477 0.4289 0.135 Uiso 1 1 d RD . .
O20 O 0.5960(5) 0.7529(3) 0.6061(2) 0.0721(11) Uani 1 1 d D . .
H20A H 0.6452 0.6921 0.6065 0.108 Uiso 1 1 d RD . .
H20B H 0.6522 0.7972 0.5610 0.108 Uiso 1 1 d RD . .

loop_
_atom_site_aniso_label
_atom_site_aniso_U_11
_atom_site_aniso_U_22
_atom_site_aniso_U_33
_atom_site_aniso_U_23
_atom_site_aniso_U_13
_atom_site_aniso_U_12
Tb1 0.02137(10) 0.01499(10) 0.01752(10) 0.00040(6) -0.00024(6) 0.00380(6)
Cu1 0.0242(2) 0.0152(2) 0.0189(2) -0.00055(17) 0.00054(17) 0.00473(16)
Cu2 0.0304(3) 0.0155(3) 0.0201(3) 0.0021(2) -0.0012(2) 0.0025(2)
C1 0.0266(17) 0.0213(18) 0.0205(18) -0.0014(15) -0.0033(14) 0.0009(14)
C2 0.0246(17) 0.0189(18) 0.0216(18) -0.0020(14) -0.0065(14) 0.0008(14)
C3 0.0259(17) 0.028(2) 0.0173(18) -0.0034(15) 0.0004(14) -0.0006(15)
C4 0.0225(17) 0.032(2) 0.0258(19) -0.0102(16) -0.0001(14) 0.0024(15)
C5 0.0196(16) 0.0207(18) 0.0245(18) -0.0052(14) -0.0052(14) 0.0016(13)
C6 0.0256(17) 0.0166(17) 0.0260(19) 0.0008(14) -0.0024(14) 0.0022(14)
C7 0.0223(17) 0.0211(19) 0.035(2) -0.0088(16) -0.0065(15) 0.0033(15)
C8 0.0214(16) 0.0137(16) 0.0220(18) -0.0003(14) -0.0070(14) 0.0007(13)
C9 0.0193(15) 0.0169(17) 0.0210(17) -0.0037(13) -0.0026(13) -0.0023(13)
C10 0.0244(17) 0.0163(17) 0.0198(17) 0.0007(13) -0.0026(13) -0.0017(13)
C11 0.0214(16) 0.0189(17) 0.0218(18) -0.0057(14) 0.0006(13) -0.0008(13)
C12 0.0173(15) 0.0138(16) 0.0260(18) -0.0042(14) -0.0067(13) 0.0014(12)
C13 0.0239(16) 0.0174(17) 0.0161(17) 0.0009(13) -0.0039(13) -0.0011(13)
C14 0.0208(17) 0.0203(18) 0.031(2) -0.0040(15) -0.0050(15) -0.0011(14)
C15 0.0256(17) 0.0183(18) 0.0224(18) 0.0003(14) -0.0039(14) 0.0024(14)
C16 0.0346(19) 0.0225(19) 0.0209(18) -0.0001(15) -0.0019(15) 0.0000(15)
C17 0.041(2) 0.026(2) 0.031(2) -0.0038(17) 0.0050(17) 0.0077(17)
C18 0.047(2) 0.026(2) 0.022(2) 0.0001(16) 0.0068(17) 0.0008(17)
C19 0.0302(18) 0.0218(18) 0.0187(18) -0.0018(14) -0.0031(14) -0.0005(15)
C20 0.0336(19) 0.0217(19) 0.0195(19) 0.0009(15) -0.0058(15) -0.0044(15)
C21 0.037(2) 0.0223(19) 0.026(2) -0.0004(16) 0.0026(16) 0.0015(16)
N1 0.0247(14) 0.0174(15) 0.0193(15) 0.0012(12) -0.0025(12) -0.0002(11)
N2 0.0232(14) 0.0207(15) 0.0195(15) -0.0018(12) 0.0002(11) 0.0022(12)
N3 0.0197(13) 0.0134(14) 0.0208(15) -0.0022(11) -0.0030(11) 0.0019(11)
O1 0.0370(14) 0.0270(14) 0.0303(15) 0.0067(12) -0.0022(12) 0.0111(12)
O2 0.0346(13) 0.0219(13) 0.0298(14) -0.0053(11) -0.0025(11) 0.0102(11)
O3 0.0284(12) 0.0194(13) 0.0208(13) -0.0018(10) 0.0011(10) 0.0069(10)
O4 0.0340(13) 0.0175(12) 0.0220(13) -0.0001(10) -0.0001(10) 0.0006(10)
O5 0.0236(13) 0.0286(15) 0.0490(18) 0.0101(13) -0.0001(12) 0.0054(11)
O6 0.0271(13) 0.0335(15) 0.0307(14) -0.0047(12) -0.0040(11) 0.0119(11)
O7 0.0355(14) 0.0201(13) 0.0225(13) -0.0008(10) -0.0004(11) 0.0062(11)
O8 0.0422(15) 0.0309(15) 0.0243(15) 0.0057(12) 0.0013(12) 0.0078(12)
O9 0.0363(15) 0.0283(15) 0.0408(17) 0.0094(12) 0.0107(13) 0.0046(12)
O10 0.0450(17) 0.0325(17) 0.0515(19) 0.0144(14) 0.0149(14) 0.0134(14)
O11 0.0358(13) 0.0191(13) 0.0222(13) 0.0045(10) -0.0019(11) -0.0010(11)
O12 0.0446(15) 0.0304(15) 0.0211(14) 0.0035(11) 0.0046(12) -0.0029(12)
O13 0.0391(14) 0.0238(14) 0.0358(15) 0.0004(11) -0.0131(12) 0.0011(11)
O14 0.0266(13) 0.0269(14) 0.0321(15) 0.0053(11) 0.0042(11) 0.0054(11)
O15 0.0272(12) 0.0183(13) 0.0330(14) -0.0027(11) -0.0091(11) 0.0034(10)
O16 0.0468(16) 0.0177(13) 0.0296(14) -0.0041(11) -0.0081(12) 0.0074(11)
O17 0.0464(17) 0.0465(18) 0.0508(19) -0.0250(15) -0.0125(14) 0.0050(14)
O18 0.0290(14) 0.0333(15) 0.0362(16) 0.0099(12) 0.0072(12) 0.0106(12)
O19 0.087(3) 0.084(3) 0.069(3) -0.009(2) 0.013(2) 0.011(2)
O20 0.105(3) 0.0381(19) 0.062(2) -0.0203(17) 0.005(2) 0.0028(19)

loop_
_atom_type_symbol
_atom_type_description
_atom_type_scat_dispersion_real
_atom_type_scat_dispersion_imag
_atom_type_scat_source
C C 0.0033 0.0016 'International Tables Vol C Tables 4.2.6.8 and 6.1.1.4'
H H 0.0000 0.0000 'International Tables Vol C Tables 4.2.6.8 and 6.1.1.4'
Cu Cu 0.3201 1.2651 'International Tables Vol C Tables 4.2.6.8 and 6.1.1.4'
N N 0.0061 0.0033 'International Tables Vol C Tables 4.2.6.8 and 6.1.1.4'
O O 0.0106 0.0060 'International Tables Vol C Tables 4.2.6.8 and 6.1.1.4'
Tb Tb -0.1723 4.1537 'International Tables Vol C Tables 4.2.6.8 and 6.1.1.4'

loop_
_geom_angle_atom_site_label_1
_geom_angle_atom_site_label_2
_geom_angle_atom_site_label_3
_geom_angle
_geom_angle_site_symmetry_1
_geom_angle_site_symmetry_3
O9 Tb1 O14 143.83(9) . .
O9 Tb1 O18 74.17(9) . .
O14 Tb1 O18 141.22(9) . .
O9 Tb1 O17 96.37(11) . .
O14 Tb1 O17 92.60(10) . .
O18 Tb1 O17 88.45(10) . .
O9 Tb1 O6 73.39(9) . .
O14 Tb1 O6 75.87(9) . .
O18 Tb1 O6 140.39(9) . .
O17 Tb1 O6 73.27(9) . .
O9 Tb1 O16 76.65(9) . .
O14 Tb1 O16 76.52(9) . .
O18 Tb1 O16 120.08(10) . .
O17 Tb1 O16 146.18(9) . .
O6 Tb1 O16 73.03(9) . .
O9 Tb1 O15 110.88(10) . .
O14 Tb1 O15 79.60(8) . .
O18 Tb1 O15 76.93(9) . .
O17 Tb1 O15 143.64(9) . .
O6 Tb1 O15 136.49(8) . .
O16 Tb1 O15 66.58(8) . .
O9 Tb1 O4 141.43(8) . .
O14 Tb1 O4 74.53(8) . .
O18 Tb1 O4 69.03(8) . .
O17 Tb1 O4 71.86(9) . .
O6 Tb1 O4 132.48(9) . .
O16 Tb1 O4 132.59(8) . .
O15 Tb1 O4 71.83(8) . .
O7 Cu1 N2 83.51(11) . .
O7 Cu1 O3 167.74(11) . 2_775
N2 Cu1 O3 94.43(10) . 2_775
O7 Cu1 N3 97.29(10) . 2_775
N2 Cu1 N3 170.23(12) . 2_775
O3 Cu1 N3 82.71(10) 2_775 2_775
O7 Cu1 O13 106.02(10) . .
N2 Cu1 O13 96.24(10) . .
O3 Cu1 O13 86.20(10) 2_775 .
N3 Cu1 O13 92.91(10) 2_775 .
O11 Cu2 O11 180.00(14) 2_666 .
O11 Cu2 N1 95.79(10) 2_666 .
O11 Cu2 N1 84.21(10) . .
O11 Cu2 N1 84.21(10) 2_666 2_666
O11 Cu2 N1 95.79(10) . 2_666
N1 Cu2 N1 180.000(1) . 2_666
O8 C1 O7 124.4(3) . .
O8 C1 C2 120.5(3) . .
O7 C1 C2 115.0(3) . .
N2 C2 C3 121.5(3) . .
N2 C2 C1 113.5(3) . .
C3 C2 C1 124.9(3) . .
C4 C3 C2 118.2(3) . .
C4 C3 H3 120.9 . .
C2 C3 H3 120.9 . .
C3 C4 C5 120.3(3) . .
C3 C4 H4 119.8 . .
C5 C4 H4 119.8 . .
C6 C5 C4 117.7(3) . .
C6 C5 C7 117.3(3) . .
C4 C5 C7 124.9(3) . .
N2 C6 C5 122.7(3) . .
N2 C6 H6 118.7 . .
C5 C6 H6 118.7 . .
O5 C7 O6 125.7(3) . .
O5 C7 C5 116.8(3) . .
O6 C7 C5 117.4(3) . .
O4 C8 O3 124.9(3) . .
O4 C8 C9 120.2(3) . .
O3 C8 C9 114.9(3) . .
N3 C9 C10 122.3(3) . .
N3 C9 C8 114.7(3) . .
C10 C9 C8 123.0(3) . .
C9 C10 C11 117.4(3) . .
C9 C10 H10 121.3 . .
C11 C10 H10 121.3 . .
C12 C11 C10 120.9(3) . .
C12 C11 H11 119.6 . .
C10 C11 H11 119.6 . .
C11 C12 C13 117.9(3) . .
C11 C12 C14 122.5(3) . .
C13 C12 C14 119.5(3) . .
N3 C13 C12 121.9(3) . .
N3 C13 H13 119.0 . .
C12 C13 H13 119.0 . .
O1 C14 O2 125.9(3) . .
O1 C14 C12 117.2(3) . .
O2 C14 C12 116.8(3) . .
N1 C15 C16 121.5(3) . .
N1 C15 H15 119.2 . .
C16 C15 H15 119.2 . .
C17 C16 C15 118.5(3) . .
C17 C16 C21 120.6(3) . .
C15 C16 C21 120.8(3) . .
C16 C17 C18 119.9(3) . .
C16 C17 H17 120.1 . .
C18 C17 H17 120.1 . .
C19 C18 C17 117.8(3) . .
C19 C18 H18 121.1 . .
C17 C18 H18 121.1 . .
N1 C19 C18 122.7(3) . .
N1 C19 C20 114.3(3) . .
C18 C19 C20 123.0(3) . .
O12 C20 O11 124.4(3) . .
O12 C20 C19 120.1(3) . .
O11 C20 C19 115.5(3) . .
O10 C21 O9 125.3(4) . .
O10 C21 C16 117.1(3) . .
O9 C21 C16 117.4(3) . .
C15 N1 C19 119.5(3) . .
C15 N1 Cu2 129.0(2) . .
C19 N1 Cu2 111.4(2) . .
C6 N2 C2 119.5(3) . .
C6 N2 Cu1 127.4(2) . .
C2 N2 Cu1 113.1(2) . .
C13 N3 C9 119.5(3) . .
C13 N3 Cu1 128.1(2) . 2_775
C9 N3 Cu1 112.4(2) . 2_775
C8 O3 Cu1 115.0(2) . 2_775
C8 O4 Tb1 137.7(2) . .
C7 O6 Tb1 135.0(2) . .
C1 O7 Cu1 114.6(2) . .
C21 O9 Tb1 140.6(2) . .
C20 O11 Cu2 114.5(2) . .
Cu1 O13 H13B 96.9 . .
Cu1 O13 H13A 102.5 . .
H13B O13 H13A 107.5 . .
Tb1 O14 H14A 110.1 . .
Tb1 O14 H14B 119.8 . .
H14A O14 H14B 113.3 . .
Tb1 O15 H15B 105.3 . .
Tb1 O15 H15A 114.8 . .
H15B O15 H15A 103.1 . .
Tb1 O16 H16A 122.0 . .
Tb1 O16 H16B 127.2 . .
H16A O16 H16B 94.3 . .
Tb1 O17 H17A 121.4 . .
Tb1 O17 H17B 112.0 . .
H17A O17 H17B 119.5 . .
Tb1 O18 H18A 124.8 . .
Tb1 O18 H18B 110.2 . .
H18A O18 H18B 110.6 . .
H19A O19 H19B 107.6 . .
H20A O20 H20B 111.4 . .

loop_
_geom_bond_atom_site_label_1
_geom_bond_atom_site_label_2
_geom_bond_distance
_geom_bond_site_symmetry_2
Tb1 O9 2.331(3) .
Tb1 O14 2.344(2) .
Tb1 O18 2.345(2) .
Tb1 O17 2.369(3) .
Tb1 O6 2.402(2) .
Tb1 O16 2.430(2) .
Tb1 O15 2.471(2) .
Tb1 O4 2.476(2) .
Cu1 O7 1.943(2) .
Cu1 N2 1.953(3) .
Cu1 O3 1.967(2) 2_775
Cu1 N3 1.980(2) 2_775
Cu1 O13 2.373(3) .
Cu2 O11 1.935(2) 2_666
Cu2 O11 1.935(2) .
Cu2 N1 1.977(3) .
Cu2 N1 1.977(3) 2_666
C1 O8 1.228(4) .
C1 O7 1.289(4) .
C1 C2 1.510(5) .
C2 N2 1.344(4) .
C2 C3 1.386(4) .
C3 C4 1.383(5) .
C3 H3 0.9300 .
C4 C5 1.385(5) .
C4 H4 0.9300 .
C5 C6 1.379(4) .
C5 C7 1.515(5) .
C6 N2 1.330(4) .
C6 H6 0.9300 .
C7 O5 1.250(4) .
C7 O6 1.255(4) .
C8 O4 1.228(4) .
C8 O3 1.284(4) .
C8 C9 1.503(4) .
C9 N3 1.344(4) .
C9 C10 1.388(4) .
C10 C11 1.390(5) .
C10 H10 0.9300 .
C11 C12 1.381(5) .
C11 H11 0.9300 .
C12 C13 1.392(4) .
C12 C14 1.509(4) .
C13 N3 1.342(4) .
C13 H13 0.9300 .
C14 O1 1.245(4) .
C14 O2 1.260(4) .
C15 N1 1.324(4) .
C15 C16 1.403(5) .
C15 H15 0.9300 .
C16 C17 1.385(5) .
C16 C21 1.497(5) .
C17 C18 1.388(5) .
C17 H17 0.9300 .
C18 C19 1.379(5) .
C18 H18 0.9300 .
C19 N1 1.348(4) .
C19 C20 1.512(5) .
C20 O12 1.223(4) .
C20 O11 1.289(4) .
C21 O10 1.249(4) .
C21 O9 1.251(4) .
N3 Cu1 1.980(2) 2_775
O3 Cu1 1.967(2) 2_775
O13 H13B 0.8446 .
O13 H13A 0.8602 .
O14 H14A 0.8597 .
O14 H14B 0.8567 .
O15 H15B 0.8534 .
O15 H15A 0.8508 .
O16 H16A 1.0272 .
O16 H16B 0.8575 .
O17 H17A 0.8805 .
O17 H17B 0.8639 .
O18 H18A 0.8267 .
O18 H18B 0.8468 .
O19 H19A 0.8554 .
O19 H19B 0.8639 .
O20 H20A 0.8422 .
O20 H20B 0.8403 .

loop_
_geom_hbond_atom_site_label_D
_geom_hbond_atom_site_label_H
_geom_hbond_atom_site_label_A
_geom_hbond_distance_DH
_geom_hbond_distance_HA
_geom_hbond_distance_DA
_geom_hbond_angle_DHA
_geom_hbond_site_symmetry_A
O20 H20A O8 0.84 2.11 2.942(4) 170.4 2_766
O19 H19B O10 0.86 2.09 2.930(5) 164.1 1_655
O19 H19A O19 0.86 2.51 3.024(7) 119.4 2_676
O17 H17B O1 0.86 2.07 2.918(4) 168.8 2_685
O17 H17A O20 0.88 1.76 2.633(4) 169.7 2_676
O13 H13B O11 0.84 2.37 3.093(3) 144.1 2_766
O16 H16A O15 1.03 1.91 2.924(3) 170.7 2_675
O18 H18A O1 0.83 1.88 2.701(4) 174.1 2_585
O15 H15A O2 0.85 1.84 2.677(3) 168.0 2_585
O20 H20B O19 0.84 2.02 2.801(5) 153.4 .
O18 H18B O10 0.85 1.78 2.590(4) 159.9 .
O14 H14B O3 0.86 2.01 2.747(3) 143.3 .
O16 H16B O13 0.86 1.97 2.814(3) 165.8 1_455
O15 H15B O5 0.85 1.94 2.767(3) 163.6 1_455
O14 H14A O5 0.86 1.76 2.591(3) 161.4 .
O13 H13A O2 0.86 1.99 2.833(4) 166.4 1_745
O13 H13B O12 0.84 2.07 2.847(4) 153.4 2_766

loop_
_geom_torsion_atom_site_label_1
_geom_torsion_atom_site_label_2
_geom_torsion_atom_site_label_3
_geom_torsion_atom_site_label_4
_geom_torsion
_geom_torsion_site_symmetry_1
_geom_torsion_site_symmetry_2
_geom_torsion_site_symmetry_3
_geom_torsion_site_symmetry_4
O8 C1 C2 N2 173.9(3) . . . .
O7 C1 C2 N2 -4.9(4) . . . .
O8 C1 C2 C3 -7.9(5) . . . .
O7 C1 C2 C3 173.3(3) . . . .
N2 C2 C3 C4 2.3(5) . . . .
C1 C2 C3 C4 -175.8(3) . . . .
C2 C3 C4 C5 -3.3(5) . . . .
C3 C4 C5 C6 1.7(5) . . . .
C3 C4 C5 C7 177.3(3) . . . .
C4 C5 C6 N2 1.0(5) . . . .
C7 C5 C6 N2 -175.0(3) . . . .
C6 C5 C7 O5 -12.0(5) . . . .
C4 C5 C7 O5 172.3(3) . . . .
C6 C5 C7 O6 165.9(3) . . . .
C4 C5 C7 O6 -9.7(5) . . . .
O4 C8 C9 N3 -173.8(3) . . . .
O3 C8 C9 N3 5.5(4) . . . .
O4 C8 C9 C10 6.4(5) . . . .
O3 C8 C9 C10 -174.2(3) . . . .
N3 C9 C10 C11 1.1(5) . . . .
C8 C9 C10 C11 -179.2(3) . . . .
C9 C10 C11 C12 0.6(5) . . . .
C10 C11 C12 C13 -1.4(5) . . . .
C10 C11 C12 C14 175.3(3) . . . .
C11 C12 C13 N3 0.6(5) . . . .
C14 C12 C13 N3 -176.2(3) . . . .
C11 C12 C14 O1 178.7(3) . . . .
C13 C12 C14 O1 -4.7(5) . . . .
C11 C12 C14 O2 -2.5(5) . . . .
C13 C12 C14 O2 174.1(3) . . . .
N1 C15 C16 C17 1.6(5) . . . .
N1 C15 C16 C21 -174.1(3) . . . .
C15 C16 C17 C18 1.5(6) . . . .
C21 C16 C17 C18 177.2(4) . . . .
C16 C17 C18 C19 -3.8(6) . . . .
C17 C18 C19 N1 3.3(6) . . . .
C17 C18 C19 C20 -176.0(4) . . . .
N1 C19 C20 O12 178.0(3) . . . .
C18 C19 C20 O12 -2.6(5) . . . .
N1 C19 C20 O11 -2.9(4) . . . .
C18 C19 C20 O11 176.4(3) . . . .
C17 C16 C21 O10 -17.4(6) . . . .
C15 C16 C21 O10 158.2(4) . . . .
C17 C16 C21 O9 166.8(4) . . . .
C15 C16 C21 O9 -17.6(6) . . . .
C16 C15 N1 C19 -2.2(5) . . . .
C16 C15 N1 Cu2 174.6(3) . . . .
C18 C19 N1 C15 -0.2(5) . . . .
C20 C19 N1 C15 179.1(3) . . . .
C18 C19 N1 Cu2 -177.6(3) . . . .
C20 C19 N1 Cu2 1.7(4) . . . .
O11 Cu2 N1 C15 2.6(3) 2_666 . . .
O11 Cu2 N1 C15 -177.4(3) . . . .
N1 Cu2 N1 C15 -119(100) 2_666 . . .
O11 Cu2 N1 C19 179.7(2) 2_666 . . .
O11 Cu2 N1 C19 -0.3(2) . . . .
N1 Cu2 N1 C19 59(100) 2_666 . . .
C5 C6 N2 C2 -2.0(5) . . . .
C5 C6 N2 Cu1 175.5(2) . . . .
C3 C2 N2 C6 0.2(5) . . . .
C1 C2 N2 C6 178.6(3) . . . .
C3 C2 N2 Cu1 -177.6(3) . . . .
C1 C2 N2 Cu1 0.8(4) . . . .
O7 Cu1 N2 C6 -175.5(3) . . . .
O3 Cu1 N2 C6 -7.7(3) 2_775 . . .
N3 Cu1 N2 C6 -80.3(8) 2_775 . . .
O13 Cu1 N2 C6 79.0(3) . . . .
O7 Cu1 N2 C2 2.0(2) . . . .
O3 Cu1 N2 C2 169.9(2) 2_775 . . .
N3 Cu1 N2 C2 97.3(7) 2_775 . . .
O13 Cu1 N2 C2 -103.5(2) . . . .
C12 C13 N3 C9 1.1(5) . . . .
C12 C13 N3 Cu1 -178.1(2) . . . 2_775
C10 C9 N3 C13 -1.9(5) . . . .
C8 C9 N3 C13 178.3(3) . . . .
C10 C9 N3 Cu1 177.4(2) . . . 2_775
C8 C9 N3 Cu1 -2.4(3) . . . 2_775
O4 C8 O3 Cu1 173.5(3) . . . 2_775
C9 C8 O3 Cu1 -5.8(3) . . . 2_775
O3 C8 O4 Tb1 -16.9(5) . . . .
C9 C8 O4 Tb1 162.4(2) . . . .
O9 Tb1 O4 C8 -155.4(3) . . . .
O14 Tb1 O4 C8 29.5(3) . . . .
O18 Tb1 O4 C8 -137.0(3) . . . .
O17 Tb1 O4 C8 127.5(3) . . . .
O6 Tb1 O4 C8 82.8(3) . . . .
O16 Tb1 O4 C8 -24.9(4) . . . .
O15 Tb1 O4 C8 -54.4(3) . . . .
O5 C7 O6 Tb1 25.7(6) . . . .
C5 C7 O6 Tb1 -152.0(2) . . . .
O9 Tb1 O6 C7 149.4(3) . . . .
O14 Tb1 O6 C7 -11.3(3) . . . .
O18 Tb1 O6 C7 -174.4(3) . . . .
O17 Tb1 O6 C7 -108.5(3) . . . .
O16 Tb1 O6 C7 68.7(3) . . . .
O15 Tb1 O6 C7 46.3(4) . . . .
O4 Tb1 O6 C7 -64.2(4) . . . .
O8 C1 O7 Cu1 -172.1(3) . . . .
C2 C1 O7 Cu1 6.6(4) . . . .
N2 Cu1 O7 C1 -5.0(2) . . . .
O3 Cu1 O7 C1 -85.9(5) 2_775 . . .
N3 Cu1 O7 C1 -175.2(2) 2_775 . . .
O13 Cu1 O7 C1 89.7(2) . . . .
O10 C21 O9 Tb1 11.2(7) . . . .
C16 C21 O9 Tb1 -173.3(3) . . . .
O14 Tb1 O9 C21 -175.0(4) . . . .
O18 Tb1 O9 C21 -4.8(4) . . . .
O17 Tb1 O9 C21 81.7(4) . . . .
O6 Tb1 O9 C21 152.1(5) . . . .
O16 Tb1 O9 C21 -131.9(5) . . . .
O15 Tb1 O9 C21 -73.8(5) . . . .
O4 Tb1 O9 C21 13.0(5) . . . .
O12 C20 O11 Cu2 -178.4(3) . . . .
C19 C20 O11 Cu2 2.6(4) . . . .
O11 Cu2 O11 C20 -148(100) 2_666 . . .
N1 Cu2 O11 C20 -1.4(2) . . . .
N1 Cu2 O11 C20 178.6(2) 2_666 . . .
